data_7709995
loop_
_publ_author_name
'Lou, Yu-Siang'
'Lin, Bo-Ruei'
'Wu, Chen-Ming'
'Chien, Su-Ying'
'Yang, En-Che'

_publ_section_title
;
 Phonon-induced relaxation mechanisms are changed by a chelating effect in
 a CoII single-ion magnet
;
_journal_name_full 'Dalton Transactions'
_journal_paper_doi 10.1039/D1DT03515K
_journal_year 2022
_chemical_formula_sum 'C30 H28 Co N4 O4 S2'
_chemical_formula_weight 631.61
_space_group_crystal_system monoclinic
_space_group_IT_number 15
_space_group_name_Hall '-C 2yc'
_space_group_name_H-M_alt 'C 1 2/c 1'
_atom_sites_solution_hydrogens geom
_audit_creation_method SHELXL-2018/3
_audit_update_record
;
2021-09-20 deposited with the CCDC.	2022-03-28 downloaded from the CCDC.
;
_cell_angle_alpha 90
_cell_angle_beta 99.816(10)
_cell_angle_gamma 90
_cell_formula_units_Z 4
_cell_length_a 16.6621(18)
_cell_length_b 11.5428(12)
_cell_length_c 14.7676(15)
_cell_measurement_reflns_used 3764
_cell_measurement_temperature 100(2)
_cell_measurement_theta_max 29.9200
_cell_measurement_theta_min 4.1590
_cell_volume 2798.6(5)
_computing_cell_refinement 'CrysAlisPro 1.171.39.46 (Rigaku OD, 2018)'
_computing_data_collection 'CrysAlisPro 1.171.39.46 (Rigaku OD, 2018)'
_computing_data_reduction 'CrysAlisPro 1.171.39.46 (Rigaku OD, 2018)'
_computing_structure_refinement 'SHELXL-2018/3 (Sheldrick, 2018)'
_diffrn_ambient_temperature 100(2)
_diffrn_detector_area_resol_mean 10.2496
_diffrn_measured_fraction_theta_full 0.998
_diffrn_measured_fraction_theta_max 0.998
_diffrn_measurement_device_type 'Xcalibur, Atlas, Gemini'
_diffrn_measurement_method '\w scans'
_diffrn_radiation_type MoK\a
_diffrn_radiation_wavelength 0.71073
_diffrn_reflns_av_R_equivalents 0.0359
_diffrn_reflns_av_unetI/netI 0.0431
_diffrn_reflns_Laue_measured_fraction_full 0.998
_diffrn_reflns_Laue_measured_fraction_max 0.998
_diffrn_reflns_limit_h_max 14
_diffrn_reflns_limit_h_min -21
_diffrn_reflns_limit_k_max 14
_diffrn_reflns_limit_k_min -13
_diffrn_reflns_limit_l_max 19
_diffrn_reflns_limit_l_min -15
_diffrn_reflns_number 7300
_diffrn_reflns_point_group_measured_fraction_full 0.998
_diffrn_reflns_point_group_measured_fraction_max 0.998
_diffrn_reflns_theta_full 25.242
_diffrn_reflns_theta_max 27.496
_diffrn_reflns_theta_min 3.363
_diffrn_source 'fine-focus sealed X-ray tube'
_exptl_absorpt_coefficient_mu 0.807
_exptl_absorpt_correction_T_max 1.00000
_exptl_absorpt_correction_T_min 0.92056
_exptl_absorpt_correction_type multi-scan
_exptl_absorpt_process_details
; 
CrysAlisPro 1.171.39.46 (Rigaku Oxford Diffraction, 2018) 
Empirical absorption correction using spherical harmonics, 
 implemented in SCALE3 ABSPACK scaling algorithm. 
;
_exptl_crystal_density_diffrn 1.499
_exptl_crystal_description plate
_exptl_crystal_F_000 1308
_exptl_crystal_size_max 0.25
_exptl_crystal_size_mid 0.20
_exptl_crystal_size_min 0.10
_refine_diff_density_max 0.555
_refine_diff_density_min -0.505
_refine_diff_density_rms 0.085
_refine_ls_extinction_method none
_refine_ls_goodness_of_fit_ref 1.016
_refine_ls_hydrogen_treatment constr
_refine_ls_matrix_type full
_refine_ls_number_parameters 186
_refine_ls_number_reflns 3215
_refine_ls_number_restraints 0
_refine_ls_restrained_S_all 1.016
_refine_ls_R_factor_all 0.0473
_refine_ls_R_factor_gt 0.0414
_refine_ls_shift/su_max 0.021
_refine_ls_shift/su_mean 0.002
_refine_ls_structure_factor_coef Fsqd
_refine_ls_weighting_details 'w=1/[\s^2^(Fo^2^)+(0.0666P)^2^+3.2992P] where P=(Fo^2^+2Fc^2^)/3'
_refine_ls_weighting_scheme calc
_refine_ls_wR_factor_gt 0.1108
_refine_ls_wR_factor_ref 0.1179
_reflns_Friedel_coverage 0.000
_reflns_number_gt 2841
_reflns_number_total 3215
_reflns_threshold_expression 'I > 2\s(I)'
_cod_data_source_file d1dt03515k2.cif
_cod_data_source_block ic20919
_cod_original_sg_symbol_H-M 'C 2/c'
_cod_database_code 7709995
_shelx_shelxl_version_number 2018/3
_shelx_space_group_comment
; 
The symmetry employed for this shelxl refinement is uniquely defined 
by the following loop, which should always be used as a source of 
symmetry information in preference to the above space-group names. 
They are only intended as comments. 
;

loop_
_space_group_symop_operation_xyz
'x, y, z'
'-x, y, -z+1/2'
'x+1/2, y+1/2, z'
'-x+1/2, y+1/2, -z+1/2'
'-x, -y, -z'
'x, -y, z-1/2'
'-x+1/2, -y+1/2, -z'
'x+1/2, -y+1/2, z-1/2'

loop_
_atom_site_label
_atom_site_type_symbol
_atom_site_fract_x
_atom_site_fract_y
_atom_site_fract_z
_atom_site_U_iso_or_equiv
_atom_site_adp_type
_atom_site_occupancy
_atom_site_site_symmetry_order
_atom_site_calc_flag
_atom_site_refinement_flags_posn
_atom_site_refinement_flags_adp
_atom_site_refinement_flags_occupancy
_atom_site_disorder_assembly
_atom_site_disorder_group
Co1 Co 0.500000 0.47881(3) 0.750000 0.01554(14) Uani 1 2 d S T P . .
S1 S 0.67232(3) 0.57826(4) 0.79621(3) 0.01755(15) Uani 1 1 d . . . . .
O1 O 0.71464(9) 0.65824(14) 0.86277(10) 0.0227(3) Uani 1 1 d . . . . .
O2 O 0.67221(9) 0.45652(14) 0.82056(10) 0.0217(3) Uani 1 1 d . . . . .
N1 N 0.57796(10) 0.60880(15) 0.76566(12) 0.0176(4) Uani 1 1 d . . . . .
N2 N 0.50822(11) 0.36926(15) 0.64445(11) 0.0177(4) Uani 1 1 d . . . . .
C1 C 0.54333(13) 0.72081(18) 0.75842(13) 0.0174(4) Uani 1 1 d . . . . .
C2 C 0.58518(14) 0.82597(19) 0.76512(15) 0.0212(4) Uani 1 1 d . . . . .
H2A H 0.643029 0.826617 0.774937 0.025 Uiso 1 1 calc R U . . .
C3 C 0.54211(15) 0.9303(2) 0.75741(16) 0.0263(5) Uani 1 1 d . . . . .
H3A H 0.570849 1.001763 0.762381 0.032 Uiso 1 1 calc R U . . .
C4 C 0.72041(12) 0.58473(18) 0.69816(14) 0.0181(4) Uani 1 1 d . . . . .
C5 C 0.75978(13) 0.68526(19) 0.67785(15) 0.0206(4) Uani 1 1 d . . . . .
H5A H 0.758979 0.752613 0.714654 0.025 Uiso 1 1 calc R U . . .
C6 C 0.80049(13) 0.68594(19) 0.60272(15) 0.0206(4) Uani 1 1 d . . . . .
H6A H 0.827469 0.754419 0.588579 0.025 Uiso 1 1 calc R U . . .
C7 C 0.80222(13) 0.58771(19) 0.54805(14) 0.0205(4) Uani 1 1 d . . . . .
C8 C 0.76101(14) 0.48899(19) 0.56818(16) 0.0221(5) Uani 1 1 d . . . . .
H8A H 0.760291 0.422331 0.530323 0.027 Uiso 1 1 calc R U . . .
C9 C 0.72079(14) 0.48687(19) 0.64329(16) 0.0215(5) Uani 1 1 d . . . . .
H9A H 0.693544 0.418498 0.657138 0.026 Uiso 1 1 calc R U . . .
C10 C 0.84926(14) 0.5876(2) 0.46925(15) 0.0244(5) Uani 1 1 d . . . . .
H10A H 0.874366 0.663702 0.464886 0.037 Uiso 1 1 calc R U . . .
H10B H 0.891805 0.528114 0.479906 0.037 Uiso 1 1 calc R U . . .
H10C H 0.812142 0.570838 0.411815 0.037 Uiso 1 1 calc R U . . .
C11 C 0.46910(13) 0.38932(19) 0.55859(14) 0.0201(4) Uani 1 1 d . . . . .
H11A H 0.428711 0.448199 0.548912 0.024 Uiso 1 1 calc R U . . .
C12 C 0.48562(16) 0.3270(2) 0.48353(15) 0.0273(5) Uani 1 1 d . . . . .
H12A H 0.457470 0.343818 0.423467 0.033 Uiso 1 1 calc R U . . .
C13 C 0.54366(16) 0.2401(2) 0.49731(16) 0.0297(5) Uani 1 1 d . . . . .
H13A H 0.556612 0.197291 0.446787 0.036 Uiso 1 1 calc R U . . .
C14 C 0.58263(15) 0.2166(2) 0.58617(17) 0.0291(5) Uani 1 1 d . . . . .
H14A H 0.622105 0.156610 0.597661 0.035 Uiso 1 1 calc R U . . .
C15 C 0.56293(14) 0.28192(19) 0.65751(15) 0.0230(5) Uani 1 1 d . . . . .
H15A H 0.588952 0.264757 0.718380 0.028 Uiso 1 1 calc R U . . .

loop_
_atom_site_aniso_label
_atom_site_aniso_U_11
_atom_site_aniso_U_22
_atom_site_aniso_U_33
_atom_site_aniso_U_23
_atom_site_aniso_U_13
_atom_site_aniso_U_12
Co1 0.0175(2) 0.0109(2) 0.0176(2) 0.000 0.00129(15) 0.000
S1 0.0170(3) 0.0153(3) 0.0192(3) 0.0028(2) -0.00020(19) -0.00123(19)
O1 0.0236(8) 0.0233(8) 0.0199(7) -0.0002(6) -0.0004(6) -0.0046(7)
O2 0.0215(8) 0.0155(8) 0.0279(8) 0.0069(6) 0.0030(6) 0.0007(6)
N1 0.0164(8) 0.0136(8) 0.0221(8) 0.0018(7) 0.0010(6) 0.0002(7)
N2 0.0184(8) 0.0144(9) 0.0198(8) -0.0008(7) 0.0022(7) -0.0028(7)
C1 0.0235(11) 0.0126(10) 0.0158(9) 0.0003(8) 0.0030(7) 0.0008(8)
C2 0.0251(11) 0.0160(11) 0.0227(10) -0.0007(9) 0.0046(8) -0.0028(9)
C3 0.0344(13) 0.0148(11) 0.0304(12) -0.0003(9) 0.0074(10) -0.0044(9)
C4 0.0160(10) 0.0164(11) 0.0205(10) 0.0030(8) -0.0014(8) 0.0003(8)
C5 0.0226(10) 0.0154(10) 0.0227(10) -0.0024(8) 0.0003(8) -0.0013(9)
C6 0.0202(10) 0.0155(10) 0.0262(10) 0.0019(9) 0.0041(8) -0.0025(8)
C7 0.0159(10) 0.0209(11) 0.0233(10) -0.0011(9) -0.0006(8) 0.0014(8)
C8 0.0225(11) 0.0155(10) 0.0274(11) -0.0049(9) 0.0018(9) -0.0007(9)
C9 0.0202(10) 0.0153(10) 0.0282(11) 0.0008(9) 0.0019(9) -0.0032(8)
C10 0.0225(11) 0.0242(12) 0.0268(11) -0.0047(9) 0.0050(9) -0.0022(9)
C11 0.0234(11) 0.0145(10) 0.0225(10) 0.0020(8) 0.0038(8) -0.0015(9)
C12 0.0383(13) 0.0232(12) 0.0212(11) 0.0005(9) 0.0076(9) -0.0064(11)
C13 0.0404(14) 0.0215(12) 0.0304(12) -0.0088(10) 0.0154(10) -0.0053(11)
C14 0.0271(12) 0.0201(12) 0.0401(13) -0.0058(10) 0.0063(10) 0.0038(10)
C15 0.0227(11) 0.0178(11) 0.0269(11) -0.0023(9) -0.0005(8) 0.0020(9)

loop_
_atom_type_symbol
_atom_type_description
_atom_type_scat_dispersion_real
_atom_type_scat_dispersion_imag
_atom_type_scat_source
C C 0.0033 0.0016 'International Tables Vol C Tables 4.2.6.8 and 6.1.1.4'
H H 0.0000 0.0000 'International Tables Vol C Tables 4.2.6.8 and 6.1.1.4'
N N 0.0061 0.0033 'International Tables Vol C Tables 4.2.6.8 and 6.1.1.4'
O O 0.0106 0.0060 'International Tables Vol C Tables 4.2.6.8 and 6.1.1.4'
S S 0.1246 0.1234 'International Tables Vol C Tables 4.2.6.8 and 6.1.1.4'
Co Co 0.3494 0.9721 'International Tables Vol C Tables 4.2.6.8 and 6.1.1.4'

loop_
_geom_angle_atom_site_label_1
_geom_angle_atom_site_label_2
_geom_angle_atom_site_label_3
_geom_angle
_geom_angle_site_symmetry_1
_geom_angle_site_symmetry_3
_geom_angle_publ_flag
N1 Co1 N1 80.93(10) 2_656 . ?
N1 Co1 N2 115.76(7) 2_656 2_656 ?
N1 Co1 N2 120.88(7) . 2_656 ?
N1 Co1 N2 120.88(7) 2_656 . ?
N1 Co1 N2 115.76(7) . . ?
N2 Co1 N2 102.93(10) 2_656 . ?
O1 S1 O2 118.19(9) . . ?
O1 S1 N1 113.21(10) . . ?
O2 S1 N1 103.92(9) . . ?
O1 S1 C4 107.06(10) . . ?
O2 S1 C4 105.27(10) . . ?
N1 S1 C4 108.66(9) . . ?
C1 N1 S1 126.32(15) . . ?
C1 N1 Co1 115.79(13) . . ?
S1 N1 Co1 117.49(10) . . ?
C11 N2 C15 118.06(18) . . ?
C11 N2 Co1 122.15(15) . . ?
C15 N2 Co1 119.18(14) . . ?
C2 C1 N1 126.75(19) . . ?
C2 C1 C1 119.51(12) . 2_656 ?
N1 C1 C1 113.74(11) . 2_656 ?
C1 C2 C3 120.1(2) . . ?
C3 C3 C2 120.42(13) 2_656 . ?
C9 C4 C5 120.2(2) . . ?
C9 C4 S1 119.31(16) . . ?
C5 C4 S1 120.46(16) . . ?
C4 C5 C6 119.2(2) . . ?
C5 C6 C7 121.1(2) . . ?
C8 C7 C6 118.9(2) . . ?
C8 C7 C10 120.3(2) . . ?
C6 C7 C10 120.8(2) . . ?
C7 C8 C9 120.6(2) . . ?
C4 C9 C8 120.1(2) . . ?
N2 C11 C12 122.3(2) . . ?
C13 C12 C11 119.1(2) . . ?
C12 C13 C14 118.9(2) . . ?
C15 C14 C13 118.7(2) . . ?
N2 C15 C14 122.8(2) . . ?

loop_
_geom_bond_atom_site_label_1
_geom_bond_atom_site_label_2
_geom_bond_distance
_geom_bond_site_symmetry_2
_geom_bond_publ_flag
Co1 N1 1.9721(18) 2_656 ?
Co1 N1 1.9721(18) . ?
Co1 N2 2.0298(17) 2_656 ?
Co1 N2 2.0299(17) . ?
S1 O1 1.4420(16) . ?
S1 O2 1.4506(16) . ?
S1 N1 1.5994(18) . ?
S1 C4 1.772(2) . ?
N1 C1 1.412(3) . ?
N2 C11 1.343(3) . ?
N2 C15 1.351(3) . ?
C1 C2 1.395(3) . ?
C1 C1 1.423(4) 2_656 ?
C2 C3 1.397(3) . ?
C3 C3 1.383(5) 2_656 ?
C4 C9 1.391(3) . ?
C4 C5 1.391(3) . ?
C5 C6 1.396(3) . ?
C6 C7 1.395(3) . ?
C7 C8 1.388(3) . ?
C7 C10 1.510(3) . ?
C8 C9 1.390(3) . ?
C11 C12 1.388(3) . ?
C12 C13 1.384(4) . ?
C13 C14 1.388(4) . ?
C14 C15 1.380(3) . ?
